data_7047271
loop_
_publ_author_name
'Schneider, Carolin'
'LaFortune, James H. W.'
'Melen, Rebecca L.'
'Stephan, Douglas W.'

_publ_section_title
;
 Lewis and Br\/onsted basicity of phosphine-diazomethane derivatives.
;
_journal_issue 36
_journal_name_full 'Dalton transactions (Cambridge, England : 2003)'
_journal_page_first 12742
_journal_page_last 12749
_journal_paper_doi 10.1039/c8dt02420k
_journal_volume 47
_journal_year 2018
_chemical_formula_sum 'C22 H39 N2 O2 P'
_chemical_formula_weight 394.52
_space_group_crystal_system monoclinic
_space_group_IT_number 4
_space_group_name_Hall 'P 2yb'
_space_group_name_H-M_alt 'P 1 21 1'
_symmetry_space_group_name_Hall 'P 2yb'
_symmetry_space_group_name_H-M 'P 1 21 1'
_atom_sites_solution_hydrogens difmap
_audit_creation_method SHELXL-2014/7
_audit_update_record
;
2018-06-12 deposited with the CCDC.
2018-08-15 downloaded from the CCDC.
;
_cell_angle_alpha 90
_cell_angle_beta 110.326(4)
_cell_angle_gamma 90
_cell_formula_units_Z 2
_cell_length_a 7.7213(8)
_cell_length_b 16.7703(18)
_cell_length_c 9.1967(10)
_cell_measurement_reflns_used 2944
_cell_measurement_temperature 150(2)
_cell_measurement_theta_max 26.34
_cell_measurement_theta_min 2.66
_cell_volume 1116.7(2)
_computing_cell_refinement 'Bruker SAINT'
_computing_data_collection 'Bruker APEX2'
_computing_data_reduction 'Bruker SAINT'
_computing_molecular_graphics 'Bruker SHELXTL'
_computing_publication_material 'Bruker SHELXTL'
_computing_structure_refinement 'SHELXL-2014/7 (Sheldrick, 2014)'
_computing_structure_solution 'SHELXS-97 (Sheldrick 2008)'
_diffrn_ambient_temperature 150(2)
_diffrn_measured_fraction_theta_full 1.000
_diffrn_measured_fraction_theta_max 1.000
_diffrn_measurement_device_type 'Bruker APEX-II CCD'
_diffrn_measurement_method '\f and \w scans'
_diffrn_radiation_type MoK\a
_diffrn_radiation_wavelength 0.71073
_diffrn_reflns_av_R_equivalents 0.0334
_diffrn_reflns_av_unetI/netI 0.0617
_diffrn_reflns_Laue_measured_fraction_full 1.000
_diffrn_reflns_Laue_measured_fraction_max 1.000
_diffrn_reflns_limit_h_max 6
_diffrn_reflns_limit_h_min -9
_diffrn_reflns_limit_k_max 21
_diffrn_reflns_limit_k_min -21
_diffrn_reflns_limit_l_max 11
_diffrn_reflns_limit_l_min -11
_diffrn_reflns_number 10544
_diffrn_reflns_point_group_measured_fraction_full 0.995
_diffrn_reflns_point_group_measured_fraction_max 0.987
_diffrn_reflns_theta_full 25.242
_diffrn_reflns_theta_max 27.101
_diffrn_reflns_theta_min 2.362
_exptl_absorpt_coefficient_mu 0.142
_exptl_absorpt_correction_type none
_exptl_crystal_colour colourless
_exptl_crystal_density_diffrn 1.173
_exptl_crystal_description shard
_exptl_crystal_F_000 432
_exptl_crystal_size_max 0.150
_exptl_crystal_size_mid 0.129
_exptl_crystal_size_min 0.065
_refine_diff_density_max 0.255
_refine_diff_density_min -0.265
_refine_diff_density_rms 0.068
_refine_ls_abs_structure_details
;
 Flack x determined using 1613 quotients [(I+)-(I-)]/[(I+)+(I-)]
 (Parsons, Flack and Wagner, Acta Cryst. B69 (2013) 249-259).
;
_refine_ls_abs_structure_Flack 0.08(6)
_refine_ls_extinction_method none
_refine_ls_goodness_of_fit_ref 1.066
_refine_ls_hydrogen_treatment refall
_refine_ls_matrix_type full
_refine_ls_number_parameters 400
_refine_ls_number_reflns 4852
_refine_ls_number_restraints 1
_refine_ls_restrained_S_all 1.066
_refine_ls_R_factor_all 0.0596
_refine_ls_R_factor_gt 0.0436
_refine_ls_shift/su_max 0.000
_refine_ls_shift/su_mean 0.000
_refine_ls_structure_factor_coef Fsqd
_refine_ls_weighting_details 'w=1/[\s^2^(Fo^2^)+(0.0554P)^2^] where P=(Fo^2^+2Fc^2^)/3'
_refine_ls_weighting_scheme calc
_refine_ls_wR_factor_gt 0.0929
_refine_ls_wR_factor_ref 0.1093
_reflns_Friedel_coverage 0.908
_reflns_Friedel_fraction_full 0.990
_reflns_Friedel_fraction_max 0.973
_reflns_number_gt 4072
_reflns_number_total 4852
_reflns_threshold_expression 'I > 2\s(I)'
_cod_data_source_file c8dt02420k2.cif
_cod_data_source_block final_a
_cod_depositor_comments 'Adding full bibliography for 7047271--7047275.cif.'
_cod_database_code 7047271
_shelx_shelxl_version_number 2014/7
_shelx_space_group_comment
;
The symmetry employed for this shelxl refinement is uniquely defined
by the following loop, which should always be used as a source of
symmetry information in preference to the above space-group names.
They are only intended as comments.
;
_shelx_estimated_absorpt_t_min 0.979
_shelx_estimated_absorpt_t_max 0.991

loop_
_space_group_symop_operation_xyz
'x, y, z'
'-x, y+1/2, -z'

loop_
_atom_site_label
_atom_site_type_symbol
_atom_site_fract_x
_atom_site_fract_y
_atom_site_fract_z
_atom_site_U_iso_or_equiv
_atom_site_adp_type
_atom_site_occupancy
_atom_site_site_symmetry_order
_atom_site_calc_flag
P1 P 0.38197(11) 0.44266(5) 0.41598(9) 0.0142(2) Uani 1 1 d
O1 O -0.2943(4) 0.54789(19) -0.0985(3) 0.0372(8) Uani 1 1 d
O2 O -0.0441(4) 0.61780(16) 0.0409(3) 0.0282(7) Uani 1 1 d
N1 N 0.1756(4) 0.42469(16) 0.2882(3) 0.0186(7) Uani 1 1 d
N2 N 0.0984(4) 0.49130(18) 0.2114(3) 0.0188(7) Uani 1 1 d
C1 C -0.0650(5) 0.4839(2) 0.1070(4) 0.0218(8) Uani 1 1 d
C2 C -0.1468(5) 0.5517(2) 0.0078(4) 0.0244(9) Uani 1 1 d
C3 C -0.1188(7) 0.6864(3) -0.0547(5) 0.0357(11) Uani 1 1 d
C4 C 0.0232(8) 0.7504(3) -0.0097(7) 0.0443(13) Uani 1 1 d
C5 C 0.4816(5) 0.5362(2) 0.3806(4) 0.0166(8) Uani 1 1 d
C6 C 0.5001(6) 0.5422(3) 0.2205(5) 0.0244(9) Uani 1 1 d
C7 C 0.5531(6) 0.6268(3) 0.1922(5) 0.0273(9) Uani 1 1 d
C8 C 0.7337(6) 0.6509(2) 0.3168(5) 0.0271(9) Uani 1 1 d
C9 C 0.7175(7) 0.6452(3) 0.4758(5) 0.0299(10) Uani 1 1 d
C10 C 0.6614(6) 0.5618(3) 0.5071(5) 0.0280(9) Uani 1 1 d
C11 C 0.5159(5) 0.3543(2) 0.4104(4) 0.0182(8) Uani 1 1 d
C12 C 0.5211(6) 0.3355(3) 0.2488(5) 0.0242(9) Uani 1 1 d
C13 C 0.6088(6) 0.2544(3) 0.2472(5) 0.0301(10) Uani 1 1 d
C14 C 0.8029(6) 0.2503(3) 0.3698(6) 0.0318(10) Uani 1 1 d
C15 C 0.7984(6) 0.2695(3) 0.5294(5) 0.0327(10) Uani 1 1 d
C16 C 0.7096(6) 0.3504(3) 0.5331(5) 0.0258(9) Uani 1 1 d
C17 C 0.3731(5) 0.4492(2) 0.6117(4) 0.0172(7) Uani 1 1 d
C18 C 0.2402(6) 0.5164(3) 0.6185(5) 0.0275(9) Uani 1 1 d
C19 C 0.2239(7) 0.5226(3) 0.7789(5) 0.0319(10) Uani 1 1 d
C20 C 0.1709(6) 0.4436(3) 0.8317(4) 0.0319(9) Uani 1 1 d
C21 C 0.3050(7) 0.3784(3) 0.8262(5) 0.0316(10) Uani 1 1 d
C22 C 0.3173(7) 0.3703(2) 0.6654(5) 0.0259(9) Uani 1 1 d
H7B H 0.564(5) 0.629(2) 0.092(5) 0.019(10) Uiso 1 1 d
H12B H 0.599(5) 0.375(2) 0.220(4) 0.014(9) Uiso 1 1 d
H21B H 0.443(6) 0.395(2) 0.905(5) 0.028(11) Uiso 1 1 d
H20A H 0.159(5) 0.450(3) 0.931(4) 0.029(10) Uiso 1 1 d
H5 H 0.386(6) 0.571(3) 0.375(5) 0.030(12) Uiso 1 1 d
H17 H 0.498(6) 0.461(2) 0.681(4) 0.030(12) Uiso 1 1 d
H19A H 0.345(6) 0.538(3) 0.852(5) 0.033(12) Uiso 1 1 d
H11 H 0.445(5) 0.311(2) 0.433(4) 0.014(9) Uiso 1 1 d
H1A H -0.130(5) 0.431(3) 0.082(4) 0.028(11) Uiso 1 1 d
H20B H 0.048(6) 0.432(3) 0.773(5) 0.037(12) Uiso 1 1 d
H6B H 0.596(6) 0.506(3) 0.210(5) 0.039(13) Uiso 1 1 d
H15A H 0.732(5) 0.230(2) 0.568(4) 0.016(10) Uiso 1 1 d
H10B H 0.645(5) 0.558(2) 0.604(4) 0.019(10) Uiso 1 1 d
H7A H 0.452(7) 0.663(3) 0.181(5) 0.034(12) Uiso 1 1 d
H14B H 0.875(6) 0.287(3) 0.345(5) 0.030(12) Uiso 1 1 d
H6A H 0.391(6) 0.527(3) 0.147(5) 0.029(12) Uiso 1 1 d
H18A H 0.127(6) 0.509(2) 0.545(5) 0.021(10) Uiso 1 1 d
H10A H 0.757(6) 0.527(3) 0.508(5) 0.029(12) Uiso 1 1 d
H13B H 0.614(6) 0.247(3) 0.143(6) 0.039(13) Uiso 1 1 d
H21A H 0.271(6) 0.328(3) 0.864(5) 0.037(12) Uiso 1 1 d
H12A H 0.394(5) 0.338(2) 0.175(4) 0.014(10) Uiso 1 1 d
H13A H 0.531(5) 0.213(2) 0.268(4) 0.014(9) Uiso 1 1 d
H8B H 0.828(6) 0.619(3) 0.296(5) 0.029(11) Uiso 1 1 d
H3A H -0.237(6) 0.702(3) -0.034(5) 0.036(12) Uiso 1 1 d
H22B H 0.209(6) 0.359(3) 0.600(5) 0.029(12) Uiso 1 1 d
H8A H 0.773(6) 0.706(3) 0.292(5) 0.042(13) Uiso 1 1 d
H16A H 0.792(7) 0.392(3) 0.520(5) 0.045(14) Uiso 1 1 d
H16B H 0.715(6) 0.367(3) 0.634(5) 0.030(11) Uiso 1 1 d
H9B H 0.625(6) 0.680(3) 0.486(5) 0.030(12) Uiso 1 1 d
H15B H 0.922(6) 0.270(3) 0.608(5) 0.035(12) Uiso 1 1 d
H18B H 0.274(7) 0.572(3) 0.588(5) 0.039(12) Uiso 1 1 d
H14A H 0.855(6) 0.197(3) 0.366(5) 0.035(12) Uiso 1 1 d
H22A H 0.413(6) 0.328(3) 0.668(5) 0.031(12) Uiso 1 1 d
H4A H -0.020(7) 0.794(4) -0.065(6) 0.053(15) Uiso 1 1 d
H19B H 0.136(6) 0.562(3) 0.782(5) 0.030(11) Uiso 1 1 d
H9A H 0.835(8) 0.660(3) 0.553(6) 0.046(14) Uiso 1 1 d
H4B H 0.058(8) 0.766(4) 0.108(8) 0.079(19) Uiso 1 1 d
H4C H 0.133(9) 0.737(3) -0.023(7) 0.069(19) Uiso 1 1 d
H3B H -0.136(7) 0.669(3) -0.147(6) 0.047(15) Uiso 1 1 d

loop_
_atom_site_aniso_label
_atom_site_aniso_U_11
_atom_site_aniso_U_22
_atom_site_aniso_U_33
_atom_site_aniso_U_23
_atom_site_aniso_U_13
_atom_site_aniso_U_12
P1 0.0138(4) 0.0164(4) 0.0122(4) -0.0010(4) 0.0040(3) -0.0021(4)
O1 0.0230(16) 0.051(2) 0.0259(15) -0.0013(14) -0.0066(13) 0.0050(14)
O2 0.0253(16) 0.0300(16) 0.0248(14) 0.0055(12) 0.0032(12) 0.0045(13)
N1 0.0150(15) 0.0216(18) 0.0175(14) -0.0009(11) 0.0035(12) 0.0004(12)
N2 0.0182(16) 0.0239(16) 0.0144(14) -0.0018(12) 0.0059(12) 0.0018(12)
C1 0.0173(19) 0.030(2) 0.0168(18) -0.0058(15) 0.0039(15) 0.0006(15)
C2 0.020(2) 0.036(2) 0.0168(18) -0.0033(16) 0.0059(16) 0.0053(17)
C3 0.038(3) 0.042(3) 0.024(2) 0.011(2) 0.007(2) 0.013(2)
C4 0.037(3) 0.041(3) 0.055(3) 0.018(3) 0.017(3) 0.001(2)
C5 0.0151(18) 0.0159(19) 0.0186(18) 0.0001(14) 0.0056(15) -0.0011(14)
C6 0.029(2) 0.029(2) 0.0164(19) -0.0017(17) 0.0094(18) -0.0123(19)
C7 0.034(3) 0.027(2) 0.024(2) 0.0090(18) 0.0141(19) -0.0014(19)
C8 0.027(2) 0.022(2) 0.037(2) -0.0012(18) 0.018(2) -0.0051(18)
C9 0.030(2) 0.029(2) 0.033(2) -0.0066(19) 0.014(2) -0.0149(19)
C10 0.026(2) 0.034(2) 0.020(2) 0.0000(17) 0.0038(18) -0.0104(19)
C11 0.019(2) 0.0179(19) 0.0179(18) 0.0012(15) 0.0074(16) 0.0008(15)
C12 0.024(2) 0.028(2) 0.021(2) -0.0035(16) 0.0083(18) 0.0017(17)
C13 0.027(2) 0.028(2) 0.036(3) -0.0113(19) 0.013(2) 0.0012(19)
C14 0.024(2) 0.025(2) 0.047(3) -0.004(2) 0.015(2) 0.0031(19)
C15 0.021(2) 0.033(2) 0.040(3) 0.009(2) 0.005(2) 0.0071(18)
C16 0.019(2) 0.030(2) 0.024(2) -0.0032(17) 0.0018(17) 0.0038(17)
C17 0.0171(16) 0.0213(18) 0.0133(14) -0.0032(16) 0.0055(13) -0.0029(17)
C18 0.033(3) 0.031(2) 0.023(2) -0.0036(18) 0.015(2) 0.004(2)
C19 0.035(3) 0.039(3) 0.026(2) -0.0061(19) 0.016(2) 0.001(2)
C20 0.029(2) 0.052(2) 0.0214(18) -0.011(2) 0.0164(17) -0.017(2)
C21 0.048(3) 0.033(2) 0.020(2) 0.0020(18) 0.020(2) -0.009(2)
C22 0.033(2) 0.028(2) 0.020(2) 0.0004(18) 0.014(2) -0.005(2)

loop_
_atom_type_symbol
_atom_type_description
_atom_type_scat_dispersion_real
_atom_type_scat_dispersion_imag
_atom_type_scat_source
C C 0.0033 0.0016 'International Tables Vol C Tables 4.2.6.8 and 6.1.1.4'
H H 0.0000 0.0000 'International Tables Vol C Tables 4.2.6.8 and 6.1.1.4'
N N 0.0061 0.0033 'International Tables Vol C Tables 4.2.6.8 and 6.1.1.4'
O O 0.0106 0.0060 'International Tables Vol C Tables 4.2.6.8 and 6.1.1.4'
P P 0.1023 0.0942 'International Tables Vol C Tables 4.2.6.8 and 6.1.1.4'

loop_
_geom_angle_atom_site_label_1
_geom_angle_atom_site_label_2
_geom_angle_atom_site_label_3
_geom_angle
N1 P1 C11 104.47(16)
N1 P1 C5 113.16(15)
C11 P1 C5 114.58(16)
N1 P1 C17 110.85(16)
C11 P1 C17 107.04(18)
C5 P1 C17 106.64(18)
C2 O2 C3 116.4(3)
N2 N1 P1 111.4(2)
C1 N2 N1 116.7(3)
N2 C1 C2 119.1(4)
N2 C1 H1A 122(2)
C2 C1 H1A 118(2)
O1 C2 O2 122.8(4)
O1 C2 C1 122.9(4)
O2 C2 C1 114.3(3)
O2 C3 C4 107.9(4)
O2 C3 H3A 106(2)
C4 C3 H3A 112(3)
O2 C3 H3B 102(3)
C4 C3 H3B 112(4)
H3A C3 H3B 115(4)
C3 C4 H4A 110(4)
C3 C4 H4B 111(3)
H4A C4 H4B 107(5)
C3 C4 H4C 114(4)
H4A C4 H4C 108(5)
H4B C4 H4C 106(5)
C10 C5 C6 110.5(3)
C10 C5 P1 115.6(3)
C6 C5 P1 114.5(3)
C10 C5 H5 111(3)
C6 C5 H5 104(3)
P1 C5 H5 100(3)
C7 C6 C5 110.2(3)
C7 C6 H6B 107(3)
C5 C6 H6B 112(3)
C7 C6 H6A 112(3)
C5 C6 H6A 109(3)
H6B C6 H6A 106(4)
C8 C7 C6 110.5(3)
C8 C7 H7B 110(2)
C6 C7 H7B 109(2)
C8 C7 H7A 114(3)
C6 C7 H7A 110(3)
H7B C7 H7A 102(3)
C9 C8 C7 110.4(3)
C9 C8 H8B 118(2)
C7 C8 H8B 105(2)
C9 C8 H8A 114(3)
C7 C8 H8A 110(3)
H8B C8 H8A 99(4)
C8 C9 C10 111.5(4)
C8 C9 H9B 112(3)
C10 C9 H9B 106(3)
C8 C9 H9A 108(3)
C10 C9 H9A 111(3)
H9B C9 H9A 108(4)
C9 C10 C5 110.9(4)
C9 C10 H10B 113(2)
C5 C10 H10B 108(2)
C9 C10 H10A 108(3)
C5 C10 H10A 109(3)
H10B C10 H10A 108(4)
C16 C11 C12 111.0(3)
C16 C11 P1 115.7(3)
C12 C11 P1 113.7(3)
C16 C11 H11 107(2)
C12 C11 H11 105(2)
P1 C11 H11 104(2)
C13 C12 C11 110.8(3)
C13 C12 H12B 107(2)
C11 C12 H12B 110(2)
C13 C12 H12A 112(2)
C11 C12 H12A 108(2)
H12B C12 H12A 110(3)
C12 C13 C14 111.0(4)
C12 C13 H13B 107(3)
C14 C13 H13B 111(3)
C12 C13 H13A 109(2)
C14 C13 H13A 109(2)
H13B C13 H13A 110(4)
C15 C14 C13 110.9(4)
C15 C14 H14B 109(3)
C13 C14 H14B 108(3)
C15 C14 H14A 112(3)
C13 C14 H14A 109(3)
H14B C14 H14A 108(4)
C14 C15 C16 111.9(4)
C14 C15 H15A 114(2)
C16 C15 H15A 107(2)
C14 C15 H15B 112(3)
C16 C15 H15B 108(3)
H15A C15 H15B 104(3)
C15 C16 C11 110.7(3)
C15 C16 H16A 108(3)
C11 C16 H16A 113(3)
C15 C16 H16B 114(3)
C11 C16 H16B 114(3)
H16A C16 H16B 96(4)
C22 C17 C18 110.7(3)
C22 C17 P1 112.2(3)
C18 C17 P1 109.7(3)
C22 C17 H17 107(2)
C18 C17 H17 110(2)
P1 C17 H17 107(2)
C19 C18 C17 111.6(4)
C19 C18 H18A 110(3)
C17 C18 H18A 111(2)
C19 C18 H18B 108(2)
C17 C18 H18B 114(3)
H18A C18 H18B 101(3)
C20 C19 C18 111.9(4)
C20 C19 H19A 108(3)
C18 C19 H19A 108(3)
C20 C19 H19B 109(3)
C18 C19 H19B 112(3)
H19A C19 H19B 108(4)
C19 C20 C21 110.8(3)
C19 C20 H20A 109(3)
C21 C20 H20A 114(3)
C19 C20 H20B 109(3)
C21 C20 H20B 114(3)
H20A C20 H20B 99(3)
C20 C21 C22 111.8(4)
C20 C21 H21B 109(2)
C22 C21 H21B 107(2)
C20 C21 H21A 110(3)
C22 C21 H21A 113(3)
H21B C21 H21A 107(3)
C21 C22 C17 111.0(3)
C21 C22 H22B 109(3)
C17 C22 H22B 106(3)
C21 C22 H22A 109(2)
C17 C22 H22A 109(2)
H22B C22 H22A 113(4)

loop_
_geom_bond_atom_site_label_1
_geom_bond_atom_site_label_2
_geom_bond_distance
P1 N1 1.646(3)
P1 C11 1.818(4)
P1 C5 1.825(4)
P1 C17 1.828(3)
O1 C2 1.218(4)
O2 C2 1.335(5)
O2 C3 1.441(5)
N1 N2 1.345(4)
N2 C1 1.299(5)
C1 C2 1.457(5)
C1 H1A 1.01(4)
C3 C4 1.487(7)
C3 H3A 1.03(5)
C3 H3B 0.87(5)
C4 H4A 0.89(6)
C4 H4B 1.06(7)
C4 H4C 0.93(6)
C5 C10 1.531(5)
C5 C6 1.531(5)
C5 H5 0.93(4)
C6 C7 1.524(6)
C6 H6B 0.99(5)
C6 H6A 0.92(4)
C7 C8 1.521(6)
C7 H7B 0.95(4)
C7 H7A 0.97(5)
C8 C9 1.513(6)
C8 H8B 0.97(5)
C8 H8A 1.02(5)
C9 C10 1.521(6)
C9 H9B 0.95(4)
C9 H9A 0.97(5)
C10 H10B 0.95(4)
C10 H10A 0.95(4)
C11 C16 1.530(5)
C11 C12 1.534(5)
C11 H11 0.98(4)
C12 C13 1.522(6)
C12 H12B 1.00(4)
C12 H12A 0.98(4)
C13 C14 1.533(6)
C13 H13B 0.98(5)
C13 H13A 0.98(4)
C14 C15 1.515(7)
C14 H14B 0.91(5)
C14 H14A 0.98(5)
C15 C16 1.525(6)
C15 H15A 0.97(4)
C15 H15B 0.98(5)
C16 H16A 0.98(5)
C16 H16B 0.95(5)
C17 C22 1.525(5)
C17 C18 1.540(5)
C17 H17 0.98(4)
C18 C19 1.526(6)
C18 H18A 0.91(4)
C18 H18B 1.03(5)
C19 C20 1.515(7)
C19 H19A 0.98(5)
C19 H19B 0.95(4)
C20 C21 1.518(7)
C20 H20A 0.95(4)
C20 H20B 0.93(4)
C21 C22 1.521(5)
C21 H21B 1.09(4)
C21 H21A 0.98(5)
C22 H22B 0.86(5)
C22 H22A 1.01(5)
